data_2015895
loop_
_publ_author_name
'Bet\"ul \,Sen'
'G\"ulsiye \"Ozt\"urk'
'Serap Alp'
'Ayg\"un, Muhittin'
'B\"uy\"ukg\"ung\"or, Orhan'

_publ_section_title
;
 2-Methoxy-4-[(5-oxo-2-phenyl-4,5-dihydro-1,3-oxazol-4-ylidene)methyl]phenyl
 4-methylbenzenesulfonate
;
_journal_coeditor_code GD3084
_journal_issue 4
_journal_name_full 'Acta Crystallographica Section C'
_journal_page_first o223
_journal_page_last o224
_journal_paper_doi 10.1107/S0108270107005720
_journal_volume 63
_journal_year 2007
_chemical_formula_iupac 'C24 H19 N O6 S'
_chemical_formula_moiety 'C24 H19 N O6 S'
_chemical_formula_sum 'C24 H19 N O6 S'
_chemical_formula_weight 449.46
_chemical_name_systematic
;
2-Methoxy-4-[(5-oxo-2-phenyl-4,5-dihydrooxazol-4-ylidene)methyl]phenyl
4-methylphenylsulfonate
;
_space_group_IT_number 2
_symmetry_cell_setting triclinic
_symmetry_space_group_name_Hall '-P 1'
_symmetry_space_group_name_H-M 'P -1'
_atom_sites_solution_hydrogens geom
_atom_sites_solution_primary direct
_atom_sites_solution_secondary difmap
_audit_creation_method SHELXL-97
_cell_angle_alpha 101.338(8)
_cell_angle_beta 94.775(8)
_cell_angle_gamma 99.492(8)
_cell_formula_units_Z 2
_cell_length_a 6.7854(7)
_cell_length_b 10.2766(11)
_cell_length_c 16.0242(15)
_cell_measurement_reflns_used 10980
_cell_measurement_temperature 293(2)
_cell_measurement_theta_max 26.0
_cell_measurement_theta_min 2.1
_cell_volume 1072.82(19)
_computing_cell_refinement X-AREA
_computing_data_collection 'X-AREA (Stoe & Cie, 2002)'
_computing_data_reduction 'X-RED32 (Stoe & Cie, 2002)'
_computing_molecular_graphics 'ORTEPIII (Burnett & Johnson, 1996) and PLATON (Spek, 2003)'
_computing_publication_material 'WinGX (Farrugia, 1999)'
_computing_structure_refinement 'SHELXL97 (Sheldrick, 1997)'
_computing_structure_solution 'SHELXS97 (Sheldrick, 1997)'
_diffrn_ambient_temperature 293(2)
_diffrn_detector_area_resol_mean 6.67
_diffrn_measured_fraction_theta_full 0.996
_diffrn_measured_fraction_theta_max 0.996
_diffrn_measurement_device_type 'Stoe IPDS-2'
_diffrn_measurement_method 'rotation method'
_diffrn_radiation_monochromator graphite
_diffrn_radiation_source 'fine-focus sealed tube'
_diffrn_radiation_type MoK\a
_diffrn_radiation_wavelength 0.71073
_diffrn_reflns_av_R_equivalents 0.0674
_diffrn_reflns_av_sigmaI/netI 0.0663
_diffrn_reflns_limit_h_max 8
_diffrn_reflns_limit_h_min -8
_diffrn_reflns_limit_k_max 12
_diffrn_reflns_limit_k_min -12
_diffrn_reflns_limit_l_max 19
_diffrn_reflns_limit_l_min -19
_diffrn_reflns_number 9923
_diffrn_reflns_theta_full 26.00
_diffrn_reflns_theta_max 26.00
_diffrn_reflns_theta_min 2.06
_diffrn_standards_decay_% 0
_diffrn_standards_number 0
_exptl_absorpt_coefficient_mu 0.193
_exptl_absorpt_correction_T_max 0.9900
_exptl_absorpt_correction_T_min 0.9131
_exptl_absorpt_correction_type integration
_exptl_crystal_colour orange
_exptl_crystal_density_diffrn 1.391
_exptl_crystal_density_method 'not measured'
_exptl_crystal_description needle
_exptl_crystal_F_000 468
_exptl_crystal_size_max 0.48
_exptl_crystal_size_mid 0.15
_exptl_crystal_size_min 0.05
_refine_diff_density_max 0.183
_refine_diff_density_min -0.297
_refine_ls_extinction_method none
_refine_ls_goodness_of_fit_ref 1.015
_refine_ls_hydrogen_treatment constr
_refine_ls_matrix_type full
_refine_ls_number_parameters 290
_refine_ls_number_reflns 4206
_refine_ls_number_restraints 0
_refine_ls_restrained_S_all 1.015
_refine_ls_R_factor_all 0.0878
_refine_ls_R_factor_gt 0.0503
_refine_ls_shift/su_max 0.003
_refine_ls_shift/su_mean 0.000
_refine_ls_structure_factor_coef Fsqd
_refine_ls_weighting_details 'calc w=1/[\s^2^(Fo^2^)+(0.0655P)^2^] where P=(Fo^2^+2Fc^2^)/3'
_refine_ls_weighting_scheme calc
_refine_ls_wR_factor_gt 0.1150
_refine_ls_wR_factor_ref 0.1325
_reflns_number_gt 2745
_reflns_number_total 4206
_reflns_threshold_expression I>2\s(I)
_cod_data_source_file gd3084.cif
_cod_data_source_block I
_cod_database_code 2015895
_cod_database_fobs_code 2015895

loop_
_symmetry_equiv_pos_as_xyz
'x, y, z'
'-x, -y, -z'

loop_
_atom_site_type_symbol
_atom_site_label
_atom_site_fract_x
_atom_site_fract_y
_atom_site_fract_z
_atom_site_U_iso_or_equiv
_atom_site_adp_type
_atom_site_calc_flag
_atom_site_refinement_flags
_atom_site_occupancy
S S1 1.29957(10) 0.66402(7) 0.32696(4) 0.0530(2) Uani d . 1
O O1 1.1203(3) 0.7162(2) 0.31612(14) 0.0707(6) Uani d . 1
O O2 1.4398(3) 0.7151(2) 0.40157(11) 0.0712(6) Uani d . 1
O O3 1.2439(2) 0.50631(19) 0.32655(10) 0.0510(4) Uani d . 1
O O4 0.9025(2) 0.4826(2) 0.39867(10) 0.0568(5) Uani d . 1
O O5 0.0760(3) -0.0186(2) 0.17185(11) 0.0604(5) Uani d . 1
O O6 0.2011(3) -0.0574(3) 0.04480(12) 0.0784(7) Uani d . 1
N N1 0.3301(3) 0.1362(2) 0.25366(12) 0.0530(5) Uani d . 1
C C1 1.3347(4) 0.6999(3) 0.16492(18) 0.0651(8) Uani d . 1
H H1 1.2066 0.7209 0.1646 0.078 Uiso calc R 1
C C2 1.4368(5) 0.7012(4) 0.09410(19) 0.0760(9) Uani d . 1
H H2 1.3762 0.7239 0.0461 0.091 Uiso calc R 1
C C3 1.6271(4) 0.6696(3) 0.09266(17) 0.0645(8) Uani d . 1
C C4 1.7129(4) 0.6370(4) 0.16481(18) 0.0687(8) Uani d . 1
H H4 1.8402 0.6145 0.1650 0.082 Uiso calc R 1
C C5 1.6156(4) 0.6368(3) 0.23640(17) 0.0619(7) Uani d . 1
H H5 1.6777 0.6165 0.2850 0.074 Uiso calc R 1
C C6 1.4252(4) 0.6670(3) 0.23591(15) 0.0479(6) Uani d . 1
C C7 1.7383(6) 0.6747(5) 0.0155(2) 0.0956(12) Uani d . 1
H H7A 1.6455 0.6407 -0.0358 0.143 Uiso calc R 1
H H7B 1.8404 0.6203 0.0160 0.143 Uiso calc R 1
H H7C 1.7998 0.7664 0.0170 0.143 Uiso calc R 1
C C8 1.0672(4) 0.4275(3) 0.27784(14) 0.0462(6) Uani d . 1
C C9 1.0740(4) 0.3604(3) 0.19517(15) 0.0530(6) Uani d . 1
H H9 1.1914 0.3746 0.1695 0.064 Uiso calc R 1
C C10 0.9064(4) 0.2724(3) 0.15071(15) 0.0556(7) Uani d . 1
H H10 0.9103 0.2278 0.0946 0.067 Uiso calc R 1
C C11 0.7307(4) 0.2496(3) 0.18934(14) 0.0501(6) Uani d . 1
C C12 0.7265(4) 0.3201(3) 0.27343(14) 0.0491(6) Uani d . 1
H H12 0.6095 0.3060 0.2994 0.059 Uiso calc R 1
C C13 0.8925(3) 0.4095(3) 0.31802(13) 0.0460(6) Uani d . 1
C C14 0.7296(4) 0.4603(3) 0.44316(15) 0.0595(7) Uani d . 1
H H14A 0.7555 0.5176 0.4994 0.089 Uiso calc R 1
H H14B 0.7018 0.3675 0.4479 0.089 Uiso calc R 1
H H14C 0.6157 0.4807 0.4120 0.089 Uiso calc R 1
C C15 0.5599(4) 0.1491(3) 0.14287(15) 0.0551(7) Uani d . 1
H H15 0.5716 0.1131 0.0859 0.066 Uiso calc R 1
C C16 0.3884(4) 0.1021(3) 0.17160(15) 0.0529(6) Uani d . 1
C C17 0.2233(4) 0.0023(3) 0.11840(16) 0.0576(7) Uani d . 1
C C18 0.1535(4) 0.0662(3) 0.25011(16) 0.0527(6) Uani d . 1
C C19 0.0275(4) 0.0699(3) 0.31908(17) 0.0572(7) Uani d . 1
C C20 -0.1704(5) 0.0005(3) 0.3049(2) 0.0704(8) Uani d . 1
H H20 -0.2228 -0.0530 0.2513 0.085 Uiso calc R 1
C C21 -0.2878(6) 0.0117(4) 0.3710(3) 0.0874(11) Uani d . 1
H H21 -0.4204 -0.0343 0.3618 0.105 Uiso calc R 1
C C22 -0.2112(6) 0.0901(4) 0.4504(3) 0.0902(11) Uani d . 1
H H22 -0.2921 0.0966 0.4946 0.108 Uiso calc R 1
C C23 -0.0155(6) 0.1591(4) 0.4650(2) 0.0877(11) Uani d . 1
H H23 0.0358 0.2123 0.5188 0.105 Uiso calc R 1
C C24 0.1038(5) 0.1491(4) 0.39950(18) 0.0723(8) Uani d . 1
H H24 0.2362 0.1956 0.4092 0.087 Uiso calc R 1

loop_
_atom_site_aniso_label
_atom_site_aniso_U_11
_atom_site_aniso_U_22
_atom_site_aniso_U_33
_atom_site_aniso_U_12
_atom_site_aniso_U_13
_atom_site_aniso_U_23
S1 0.0540(4) 0.0539(4) 0.0488(3) 0.0038(3) 0.0176(3) 0.0061(3)
O1 0.0680(12) 0.0685(15) 0.0856(13) 0.0258(11) 0.0323(10) 0.0201(11)
O2 0.0737(12) 0.0763(15) 0.0490(10) -0.0122(11) 0.0109(9) -0.0006(9)
O3 0.0448(9) 0.0590(12) 0.0478(9) 0.0015(8) 0.0086(7) 0.0139(8)
O4 0.0499(9) 0.0715(13) 0.0385(8) -0.0067(9) 0.0133(7) -0.0016(8)
O5 0.0552(10) 0.0568(12) 0.0570(10) -0.0025(9) 0.0060(8) -0.0054(9)
O6 0.0743(13) 0.0900(17) 0.0509(11) -0.0002(12) 0.0024(9) -0.0176(10)
N1 0.0523(12) 0.0555(14) 0.0437(10) 0.0018(10) 0.0049(9) -0.0002(9)
C1 0.0594(16) 0.082(2) 0.0634(16) 0.0196(15) 0.0161(13) 0.0296(15)
C2 0.074(2) 0.104(3) 0.0573(16) 0.0153(19) 0.0113(14) 0.0336(17)
C3 0.0690(18) 0.069(2) 0.0535(15) 0.0005(15) 0.0226(13) 0.0119(13)
C4 0.0551(16) 0.088(2) 0.0681(17) 0.0168(16) 0.0226(14) 0.0195(16)
C5 0.0541(15) 0.082(2) 0.0565(14) 0.0159(14) 0.0149(12) 0.0257(14)
C6 0.0490(13) 0.0472(15) 0.0476(12) 0.0035(11) 0.0150(10) 0.0106(11)
C7 0.103(3) 0.115(3) 0.0697(19) 0.005(2) 0.0406(19) 0.022(2)
C8 0.0456(12) 0.0490(15) 0.0435(11) 0.0051(11) 0.0095(10) 0.0100(10)
C9 0.0506(14) 0.0622(17) 0.0458(12) 0.0069(12) 0.0175(11) 0.0089(12)
C10 0.0635(15) 0.0601(17) 0.0399(11) 0.0073(13) 0.0161(11) 0.0023(11)
C11 0.0556(14) 0.0511(16) 0.0410(11) 0.0072(12) 0.0084(10) 0.0046(10)
C12 0.0473(13) 0.0556(16) 0.0422(11) 0.0046(11) 0.0114(10) 0.0064(11)
C13 0.0477(13) 0.0527(15) 0.0359(11) 0.0068(11) 0.0094(9) 0.0057(10)
C14 0.0561(15) 0.079(2) 0.0391(12) 0.0038(14) 0.0179(11) 0.0056(12)
C15 0.0615(15) 0.0597(17) 0.0381(11) 0.0074(13) 0.0064(11) -0.0007(11)
C16 0.0531(14) 0.0555(17) 0.0444(12) 0.0077(12) 0.0034(11) 0.0004(11)
C17 0.0579(15) 0.0551(17) 0.0539(14) 0.0082(13) 0.0068(12) -0.0006(12)
C18 0.0558(15) 0.0456(15) 0.0526(13) 0.0076(12) 0.0045(11) 0.0027(11)
C19 0.0638(16) 0.0458(16) 0.0625(15) 0.0104(13) 0.0149(12) 0.0097(12)
C20 0.0740(19) 0.0544(18) 0.0799(19) 0.0028(15) 0.0239(16) 0.0084(15)
C21 0.086(2) 0.063(2) 0.113(3) 0.0001(18) 0.046(2) 0.014(2)
C22 0.114(3) 0.068(2) 0.097(3) 0.018(2) 0.060(2) 0.019(2)
C23 0.116(3) 0.078(3) 0.0648(18) 0.012(2) 0.0342(19) 0.0008(16)
C24 0.081(2) 0.068(2) 0.0622(17) 0.0048(16) 0.0180(15) 0.0027(15)

loop_
_atom_type_symbol
_atom_type_description
_atom_type_scat_dispersion_real
_atom_type_scat_dispersion_imag
_atom_type_scat_source
C C 0.0033 0.0016 'International Tables Vol C Tables 4.2.6.8 and 6.1.1.4'
H H 0.0000 0.0000 'International Tables Vol C Tables 4.2.6.8 and 6.1.1.4'
N N 0.0061 0.0033 'International Tables Vol C Tables 4.2.6.8 and 6.1.1.4'
O O 0.0106 0.0060 'International Tables Vol C Tables 4.2.6.8 and 6.1.1.4'
S S 0.1246 0.1234 'International Tables Vol C Tables 4.2.6.8 and 6.1.1.4'

loop_
_geom_angle_atom_site_label_1
_geom_angle_atom_site_label_2
_geom_angle_atom_site_label_3
_geom_angle
_geom_angle_publ_flag
O1 S1 O2 120.99(14) y
O1 S1 O3 109.56(12) y
O2 S1 O3 103.03(12) y
O1 S1 C6 109.18(13) y
O2 S1 C6 109.30(12) y
O3 S1 C6 103.23(11) y
C8 O3 S1 119.98(16) y
C13 O4 C14 117.48(19) ?
C17 O5 C18 105.00(19) ?
C18 N1 C16 105.8(2) ?
C2 C1 C6 119.0(3) ?
C2 C1 H1 120.5 ?
C6 C1 H1 120.5 ?
C1 C2 C3 121.7(3) ?
C1 C2 H2 119.2 ?
C3 C2 H2 119.2 ?
C2 C3 C4 117.7(2) ?
C2 C3 C7 120.9(3) ?
C4 C3 C7 121.3(3) ?
C5 C4 C3 121.7(3) ?
C5 C4 H4 119.2 ?
C3 C4 H4 119.2 ?
C4 C5 C6 119.5(3) ?
C4 C5 H5 120.2 ?
C6 C5 H5 120.2 ?
C1 C6 C5 120.4(2) ?
C1 C6 S1 120.2(2) ?
C5 C6 S1 119.4(2) ?
C3 C7 H7A 109.5 ?
C3 C7 H7B 109.5 ?
H7A C7 H7B 109.5 ?
C3 C7 H7C 109.5 ?
H7A C7 H7C 109.5 ?
H7B C7 H7C 109.5 ?
C9 C8 C13 121.6(2) ?
C9 C8 O3 119.8(2) ?
C13 C8 O3 118.4(2) ?
C8 C9 C10 119.7(2) ?
C8 C9 H9 120.1 ?
C10 C9 H9 120.1 ?
C9 C10 C11 120.3(2) ?
C9 C10 H10 119.8 ?
C11 C10 H10 119.8 ?
C10 C11 C12 119.0(2) ?
C10 C11 C15 119.2(2) ?
C12 C11 C15 121.8(2) ?
C13 C12 C11 121.1(2) ?
C13 C12 H12 119.5 ?
C11 C12 H12 119.5 ?
O4 C13 C12 125.4(2) ?
O4 C13 C8 116.3(2) ?
C12 C13 C8 118.3(2) ?
O4 C14 H14A 109.5 ?
O4 C14 H14B 109.5 ?
H14A C14 H14B 109.5 ?
O4 C14 H14C 109.5 ?
H14A C14 H14C 109.5 ?
H14B C14 H14C 109.5 ?
C11 C15 C16 128.3(2) y
C16 C15 H15 115.8 ?
C11 C15 H15 115.8 ?
C15 C16 N1 128.6(2) ?
C15 C16 C17 123.8(2) ?
N1 C16 C17 107.6(2) ?
O6 C17 O5 121.4(3) ?
O6 C17 C16 133.0(3) ?
O5 C17 C16 105.6(2) ?
N1 C18 O5 116.0(2) ?
N1 C18 C19 126.3(2) ?
O5 C18 C19 117.6(2) ?
C24 C19 C20 119.7(3) ?
C24 C19 C18 119.2(3) ?
C20 C19 C18 121.1(3) ?
C19 C20 C21 119.2(3) ?
C19 C20 H20 120.4 ?
C21 C20 H20 120.4 ?
C22 C21 C20 120.7(3) ?
C22 C21 H21 119.6 ?
C20 C21 H21 119.6 ?
C23 C22 C21 120.4(3) ?
C23 C22 H22 119.8 ?
C21 C22 H22 119.8 ?
C22 C23 C24 119.7(3) ?
C22 C23 H23 120.2 ?
C24 C23 H23 120.2 ?
C23 C24 C19 120.3(3) ?
C23 C24 H24 119.9 ?
C19 C24 H24 119.9 ?

loop_
_geom_bond_atom_site_label_1
_geom_bond_atom_site_label_2
_geom_bond_distance
_geom_bond_publ_flag
S1 O1 1.419(2) ?
S1 O2 1.418(2) ?
S1 O3 1.601(2) ?
S1 C6 1.753(2) ?
O3 C8 1.407(3) ?
O4 C13 1.351(3) ?
O4 C14 1.432(3) ?
O5 C17 1.387(3) y
O5 C18 1.385(3) y
O6 C17 1.202(3) y
N1 C16 1.400(3) y
N1 C18 1.283(3) y
C1 C2 1.379(4) ?
C1 C6 1.374(4) ?
C1 H1 0.9300 ?
C2 C3 1.383(4) ?
C2 H2 0.9300 ?
C3 C4 1.376(4) ?
C3 C7 1.507(4) ?
C4 C5 1.371(4) ?
C4 H4 0.9300 ?
C5 C6 1.377(4) ?
C5 H5 0.9300 ?
C7 H7A 0.9600 ?
C7 H7B 0.9600 ?
C7 H7C 0.9600 ?
C8 C9 1.376(3) ?
C8 C13 1.398(3) ?
C9 C10 1.375(4) ?
C9 H9 0.9300 ?
C10 C11 1.395(4) ?
C10 H10 0.9300 ?
C11 C12 1.404(3) ?
C11 C15 1.457(4) y
C12 C13 1.375(3) ?
C12 H12 0.9300 ?
C14 H14A 0.9600 ?
C14 H14B 0.9600 ?
C14 H14C 0.9600 ?
C15 C16 1.339(4) y
C15 H15 0.9300 ?
C16 C17 1.467(4) y
C18 C19 1.451(4) ?
C19 C24 1.389(4) ?
C19 C20 1.390(4) ?
C20 C21 1.376(5) ?
C20 H20 0.9300 ?
C21 C22 1.374(5) ?
C21 H21 0.9300 ?
C22 C23 1.376(5) ?
C22 H22 0.9300 ?
C23 C24 1.376(5) ?
C23 H23 0.9300 ?
C24 H24 0.9300 ?

loop_
_geom_hbond_atom_site_label_D
_geom_hbond_atom_site_label_H
_geom_hbond_atom_site_label_A
_geom_hbond_site_symmetry_A
_geom_hbond_distance_DH
_geom_hbond_distance_HA
_geom_hbond_distance_DA
_geom_hbond_angle_DHA
C10 H10 O6 2_655 0.93 2.52 3.405(3) 158
C12 H12 N1 . 0.93 2.31 2.975(4) 128

loop_
_geom_torsion_atom_site_label_1
_geom_torsion_atom_site_label_2
_geom_torsion_atom_site_label_3
_geom_torsion_atom_site_label_4
_geom_torsion
_geom_torsion_publ_flag
O1 S1 O3 C8 31.07(19) ?
O2 S1 O3 C8 161.09(16) ?
C6 S1 O3 C8 -85.14(18) y
C6 C1 C2 C3 0.3(5) ?
C1 C2 C3 C4 -0.3(5) ?
C1 C2 C3 C7 -178.6(4) ?
C2 C3 C4 C5 -0.7(5) ?
C7 C3 C4 C5 177.7(3) ?
C3 C4 C5 C6 1.5(5) ?
C2 C1 C6 C5 0.5(5) ?
C2 C1 C6 S1 -179.9(3) ?
C4 C5 C6 C1 -1.4(5) ?
C4 C5 C6 S1 179.0(3) ?
O1 S1 C6 C1 -7.7(3) ?
O2 S1 C6 C1 -142.1(2) ?
O3 S1 C6 C1 108.8(2) ?
O1 S1 C6 C5 171.9(2) ?
O2 S1 C6 C5 37.5(3) ?
O3 S1 C6 C5 -71.6(2) ?
S1 O3 C8 C9 92.3(3) ?
S1 O3 C8 C13 -93.6(3) ?
C13 C8 C9 C10 -0.7(4) ?
O3 C8 C9 C10 173.2(2) ?
C8 C9 C10 C11 -0.7(4) ?
C9 C10 C11 C12 1.4(4) ?
C9 C10 C11 C15 -175.9(3) ?
C10 C11 C12 C13 -0.6(4) ?
C15 C11 C12 C13 176.6(3) ?
C14 O4 C13 C12 3.4(4) ?
C14 O4 C13 C8 -176.4(2) ?
C11 C12 C13 O4 179.4(3) ?
C11 C12 C13 C8 -0.7(4) ?
C9 C8 C13 O4 -178.8(2) ?
O3 C8 C13 O4 7.3(4) ?
C9 C8 C13 C12 1.4(4) ?
O3 C8 C13 C12 -172.6(2) ?
C10 C11 C15 C16 172.0(3) ?
C12 C11 C15 C16 -5.2(5) ?
C11 C15 C16 N1 -0.7(5) ?
C11 C15 C16 C17 178.6(3) ?
C18 N1 C16 C15 179.4(3) ?
C18 N1 C16 C17 0.0(3) ?
C18 O5 C17 O6 -179.9(3) ?
C18 O5 C17 C16 0.7(3) ?
C15 C16 C17 O6 0.9(6) ?
N1 C16 C17 O6 -179.7(3) ?
C15 C16 C17 O5 -180.0(3) ?
N1 C16 C17 O5 -0.5(3) ?
C16 N1 C18 O5 0.6(3) ?
C16 N1 C18 C19 -178.0(3) ?
C17 O5 C18 N1 -0.9(3) ?
C17 O5 C18 C19 177.8(3) ?
N1 C18 C19 C24 -4.4(5) ?
O5 C18 C19 C24 177.1(3) ?
N1 C18 C19 C20 172.7(3) ?
O5 C18 C19 C20 -5.8(4) ?
C24 C19 C20 C21 0.2(5) ?
C18 C19 C20 C21 -177.0(3) ?
C19 C20 C21 C22 -0.2(6) ?
C20 C21 C22 C23 0.2(6) ?
C21 C22 C23 C24 -0.1(6) ?
C22 C23 C24 C19 0.0(6) ?
C20 C19 C24 C23 -0.1(5) ?
C18 C19 C24 C23 177.1(3) ?

loop_
_cod_related_entry_id
_cod_related_entry_database
_cod_related_entry_code
1 ChemSpider 1418112
